data_1575812
loop_
_publ_author_name
'Elgayar, Fouad'
'Jeanneau, Erwann'
'Bargiela, Pascal'
'Mesbah, Adel'
'Essayem, Nadine'
'Mishra, Shashank'

_publ_section_title
;
 Exploring untapped potential of the molecular precursor approach to
 control fluorine-doping in mesostructured titania for acid catalysis
;
_journal_issue 22
_journal_name_full 'Catalysis Science &amp; Technology'
_journal_page_first 6744
_journal_page_last 6756
_journal_paper_doi 10.1039/D5CY00688K
_journal_volume 15
_journal_year 2025
_chemical_formula_moiety 'C18 H18 F24 N2 O4 Ti'
_chemical_formula_sum 'C18 H18 F24 N2 O4 Ti'
_chemical_formula_weight 830.24
_space_group_crystal_system orthorhombic
_space_group_IT_number 61
_space_group_name_Hall '-P 2ac 2ab'
_space_group_name_H-M_alt 'P b c a'
_atom_sites_solution_hydrogens geom
_atom_sites_solution_primary dual
_audit_creation_date 2024-03-26
_audit_creation_method
;
Olex2 1.5-ac6-015
(compiled 2023.12.04 svn.r209d9fb2 for Rigaku Oxford Diffraction, GUI svn.r6873)
;
_audit_update_record
;
2025-02-19 deposited with the CCDC.	2025-09-17 downloaded from the CCDC.
;
_cell_angle_alpha 90
_cell_angle_beta 90
_cell_angle_gamma 90
_cell_formula_units_Z 8
_cell_length_a 15.9682(2)
_cell_length_b 12.04780(10)
_cell_length_c 28.9061(3)
_cell_measurement_reflns_used 37947
_cell_measurement_temperature 100.0(2)
_cell_measurement_theta_max 30.2710
_cell_measurement_theta_min 2.9100
_cell_volume 5561.00(10)
_computing_cell_refinement 'CrysAlisPro 1.171.43.105a (Rigaku OD, 2024)'
_computing_data_collection 'CrysAlisPro system (CCD 43.105a 64-bit (release 11-01-2024))'
_computing_data_reduction 'CrysAlisPro 1.171.43.105a (Rigaku OD, 2024)'
_computing_molecular_graphics 'Olex2 1.5-ac6-015 (Dolomanov et al., 2009)'
_computing_publication_material 'Olex2 1.5-ac6-015 (Dolomanov et al., 2009)'
_computing_structure_refinement 'SHELXL 2018/3 (Sheldrick, 2015)'
_computing_structure_solution 'SHELXT 2018/2 (Sheldrick, 2018)'
_diffrn_ambient_environment N~2~
_diffrn_ambient_temperature 100.0(2)
_diffrn_detector 'Hybrid Pixel Array Detector'
_diffrn_detector_area_resol_mean 10.0000
_diffrn_detector_type 'HyPix-Arc 100'
_diffrn_measured_fraction_theta_full 0.999
_diffrn_measured_fraction_theta_max 0.888
_diffrn_measurement_details
;
List of Runs (angles in degrees, time in seconds):

  # Type    Start    End  Width  t~exp~   \w     \q     \k     \f   Frames
#--------------------------------------------------------------------------
  1  \w    -86.00 -35.00   0.50    7.41    --   -6.25 -21.00 130.00  102
  2  \w     -8.00  73.00   0.50    7.41    --   -6.25  21.00 -62.00  162
  3  \w    -19.00  39.00   0.50    7.41    --   -6.25  57.00 -60.00  116
  4  \w     -6.00  39.00   0.50    7.41    --    7.11  57.00  60.00   90
  5  \w    -21.00  28.00   0.50    7.41    --    7.11 -77.00 120.00   98
  6  \w     -6.00  39.00   0.50    7.41    --    7.11  57.00-120.00   90
  7  \w    -73.00 -48.00   0.50    7.41    --    7.11 -19.00  90.00   50
  8  \w    -21.00  28.00   0.50    7.41    --    7.11 -77.00-150.00   98
;
_diffrn_measurement_device 'four-circle diffractometer'
_diffrn_measurement_device_type 'XtaLAB Synergy, Dualflex, HyPix-Arc 100'
_diffrn_measurement_method '\w scans'
_diffrn_orient_matrix_type 'CrysAlisPro convention (1999,Acta A55,543-557)'
_diffrn_orient_matrix_UB_11 0.0098937000
_diffrn_orient_matrix_UB_12 0.0084250000
_diffrn_orient_matrix_UB_13 0.0236495000
_diffrn_orient_matrix_UB_21 0.0067196000
_diffrn_orient_matrix_UB_22 -0.0578359000
_diffrn_orient_matrix_UB_23 0.0027175000
_diffrn_orient_matrix_UB_31 0.0428034000
_diffrn_orient_matrix_UB_32 0.0071257000
_diffrn_orient_matrix_UB_33 -0.0058921000
_diffrn_radiation_monochromator mirror
_diffrn_radiation_probe x-ray
_diffrn_radiation_type 'Mo K\a'
_diffrn_radiation_wavelength 0.71073
_diffrn_reflns_av_R_equivalents 0.0218
_diffrn_reflns_av_unetI/netI 0.0127
_diffrn_reflns_Laue_measured_fraction_full 0.999
_diffrn_reflns_Laue_measured_fraction_max 0.888
_diffrn_reflns_limit_h_max 20
_diffrn_reflns_limit_h_min -22
_diffrn_reflns_limit_k_max 16
_diffrn_reflns_limit_k_min -15
_diffrn_reflns_limit_l_max 40
_diffrn_reflns_limit_l_min -39
_diffrn_reflns_number 68578
_diffrn_reflns_point_group_measured_fraction_full 0.999
_diffrn_reflns_point_group_measured_fraction_max 0.888
_diffrn_reflns_theta_full 25.242
_diffrn_reflns_theta_max 30.508
_diffrn_reflns_theta_min 2.544
_diffrn_source 'micro-focus sealed X-ray tube'
_diffrn_source_type 'PhotonJet (Mo) X-ray Source'
_exptl_absorpt_coefficient_mu 0.501
_exptl_absorpt_correction_T_max 1.00000
_exptl_absorpt_correction_T_min 0.89964
_exptl_absorpt_correction_type multi-scan
_exptl_absorpt_process_details
;
CrysAlisPro 1.171.43.105a (Rigaku Oxford Diffraction, 2024)
Empirical absorption correction using spherical harmonics,
implemented in SCALE3 ABSPACK scaling algorithm.
;
_exptl_crystal_colour yellow
_exptl_crystal_colour_primary yellow
_exptl_crystal_density_diffrn 1.983
_exptl_crystal_description block
_exptl_crystal_F_000 3280
_exptl_crystal_size_max 0.388
_exptl_crystal_size_mid 0.262
_exptl_crystal_size_min 0.241
_refine_diff_density_max 0.679
_refine_diff_density_min -0.235
_refine_diff_density_rms 0.052
_refine_ls_extinction_method none
_refine_ls_goodness_of_fit_ref 1.028
_refine_ls_hydrogen_treatment constr
_refine_ls_matrix_type full
_refine_ls_number_parameters 446
_refine_ls_number_reflns 7546
_refine_ls_number_restraints 0
_refine_ls_restrained_S_all 1.028
_refine_ls_R_factor_all 0.0347
_refine_ls_R_factor_gt 0.0288
_refine_ls_shift/su_max 0.002
_refine_ls_shift/su_mean 0.000
_refine_ls_structure_factor_coef Fsqd
_refine_ls_weighting_details 'w=1/[\s^2^(Fo^2^)+(0.0328P)^2^+3.7153P] where P=(Fo^2^+2Fc^2^)/3'
_refine_ls_weighting_scheme calc
_refine_ls_wR_factor_gt 0.0719
_refine_ls_wR_factor_ref 0.0749
_reflns_Friedel_coverage 0.000
_reflns_number_gt 6580
_reflns_number_total 7546
_reflns_threshold_expression 'I > 2\s(I)'
_cod_data_source_file d5cy00688k2.cif
_cod_data_source_block flgb021_autored
_cod_depositor_comments 'Adding full bibliography for 1575809--1575816.cif.'
_cod_database_code 1575812
_shelx_shelxl_version_number 2018/3
_chemical_oxdiff_formula 'C144 H152 F192 N16 O32 Ti8 '
_shelx_space_group_comment
;
The symmetry employed for this shelxl refinement is uniquely defined
by the following loop, which should always be used as a source of
symmetry information in preference to the above space-group names.
They are only intended as comments.
;
_shelx_estimated_absorpt_t_max 0.889
_shelx_estimated_absorpt_t_min 0.829
_olex2_refinement_description
;
1. Fixed Uiso
 At 1.2 times of:
  All C(H) groups, All C(H,H) groups
 At 1.5 times of:
  All C(H,H,H) groups
2.a Ternary CH refined with riding coordinates:
 C13(H13), C16(H16)
2.b Secondary CH2 refined with riding coordinates:
 C3(H3A,H3B), C9(H9A,H9B)
2.c Idealised Me refined as rotating group:
 C1(H1A,H1B,H1C), C2(H2A,H2B,H2C), C7(H7A,H7B,H7C), C8(H8A,H8B,H8C)
;
_olex2_exptl_crystal_mounting_method 'The crystal was mounted on a MITIGEN holder in perfluoroether oil'
_olex2_submission_original_sample_id FLGB021
_olex2_submission_special_instructions 'No special instructions were received'
_oxdiff_exptl_absorpt_empirical_details
;
Empirical correction (ABSPACK) includes:
- Absorption correction using spherical harmonics
- Frame scaling
;
_oxdiff_exptl_absorpt_empirical_full_max 1.209
_oxdiff_exptl_absorpt_empirical_full_min 0.798

loop_
_space_group_symop_operation_xyz
'x, y, z'
'-x+1/2, -y, z+1/2'
'-x, y+1/2, -z+1/2'
'x+1/2, -y+1/2, -z'
'-x, -y, -z'
'x-1/2, y, -z-1/2'
'x, -y-1/2, z-1/2'
'-x-1/2, y-1/2, z'

loop_
_atom_site_label
_atom_site_type_symbol
_atom_site_fract_x
_atom_site_fract_y
_atom_site_fract_z
_atom_site_U_iso_or_equiv
_atom_site_adp_type
_atom_site_occupancy
_atom_site_site_symmetry_order
_atom_site_calc_flag
_atom_site_refinement_flags_posn
_atom_site_refinement_flags_adp
_atom_site_refinement_flags_occupancy
_atom_site_disorder_assembly
_atom_site_disorder_group
Ti1 Ti 0.51273(2) 0.24819(2) 0.36961(2) 0.01215(5) Uani 1 1 d . . . . .
F1 F 0.33227(5) 0.00527(7) 0.34838(3) 0.0320(2) Uani 1 1 d . . . . .
F2 F 0.35022(6) -0.11990(7) 0.40008(4) 0.0375(2) Uani 1 1 d . . . . .
F3 F 0.42870(6) -0.11693(8) 0.33935(4) 0.0375(2) Uani 1 1 d . . . . .
F4 F 0.49087(7) -0.12705(8) 0.44591(4) 0.0410(2) Uani 1 1 d . . . . .
F5 F 0.56947(6) -0.10021(8) 0.38637(4) 0.0386(2) Uani 1 1 d . . . . .
F6 F 0.57392(6) 0.01258(8) 0.44374(4) 0.0385(2) Uani 1 1 d . . . . .
F7 F 0.70950(6) 0.29820(8) 0.22713(3) 0.03089(19) Uani 1 1 d . . . . .
F8 F 0.75116(5) 0.35108(8) 0.29453(3) 0.0335(2) Uani 1 1 d . . . . .
F9 F 0.63779(5) 0.41721(7) 0.26606(3) 0.02795(18) Uani 1 1 d . . . . .
F10 F 0.64836(5) 0.04388(6) 0.31692(3) 0.02381(17) Uani 1 1 d . . . . .
F11 F 0.70127(5) 0.08431(7) 0.25045(3) 0.02629(18) Uani 1 1 d . . . . .
F12 F 0.76179(5) 0.13919(7) 0.31303(3) 0.02532(17) Uani 1 1 d . . . . .
F13 F 0.61795(7) 0.32795(9) 0.50980(3) 0.0391(2) Uani 1 1 d . . . . .
F14 F 0.61675(6) 0.46737(8) 0.46408(3) 0.0369(2) Uani 1 1 d . . . . .
F15 F 0.73415(6) 0.40050(9) 0.48743(3) 0.0392(2) Uani 1 1 d . . . . .
F16 F 0.70389(6) 0.14732(8) 0.48026(3) 0.0365(2) Uani 1 1 d . . . . .
F17 F 0.70632(6) 0.12046(8) 0.40671(3) 0.0321(2) Uani 1 1 d . . . . .
F18 F 0.79634(6) 0.22981(10) 0.43809(4) 0.0405(2) Uani 1 1 d . . . . .
F19 F 0.52568(6) 0.59474(8) 0.32471(3) 0.0338(2) Uani 1 1 d . . . . .
F20 F 0.61148(5) 0.49835(7) 0.36560(3) 0.02697(18) Uani 1 1 d . . . . .
F21 F 0.55954(6) 0.64911(7) 0.39325(4) 0.0358(2) Uani 1 1 d . . . . .
F22 F 0.35705(6) 0.54695(8) 0.33922(3) 0.0344(2) Uani 1 1 d . . . . .
F23 F 0.32799(5) 0.51060(7) 0.41025(3) 0.02783(18) Uani 1 1 d . . . . .
F24 F 0.39241(6) 0.66161(7) 0.39274(3) 0.0320(2) Uani 1 1 d . . . . .
O1 O 0.48940(5) 0.09492(7) 0.36430(3) 0.01683(17) Uani 1 1 d . . . . .
O2 O 0.61462(5) 0.25995(7) 0.33729(3) 0.01475(16) Uani 1 1 d . . . . .
O3 O 0.57667(6) 0.26313(8) 0.42256(3) 0.01821(18) Uani 1 1 d . . . . .
O4 O 0.46375(6) 0.38898(7) 0.36896(3) 0.01592(17) Uani 1 1 d . . . . .
N1 N 0.40340(7) 0.20934(9) 0.42193(4) 0.0193(2) Uani 1 1 d . . . . .
N2 N 0.47636(6) 0.24690(9) 0.28958(4) 0.0161(2) Uani 1 1 d . . . . .
C1 C 0.40631(9) 0.27645(12) 0.46490(5) 0.0253(3) Uani 1 1 d . . . . .
H1A H 0.460799 0.266562 0.479951 0.038 Uiso 1 1 calc R U . . .
H1B H 0.361754 0.252159 0.485903 0.038 Uiso 1 1 calc R U . . .
H1C H 0.398305 0.354982 0.457254 0.038 Uiso 1 1 calc R U . . .
C2 C 0.32198(8) 0.23136(12) 0.39880(5) 0.0247(3) Uani 1 1 d . . . . .
H2A H 0.318511 0.310055 0.390433 0.037 Uiso 1 1 calc R U . . .
H2B H 0.276077 0.212706 0.419917 0.037 Uiso 1 1 calc R U . . .
H2C H 0.317656 0.185858 0.370802 0.037 Uiso 1 1 calc R U . . .
C3 C 0.40981(10) 0.09064(11) 0.43522(5) 0.0251(3) Uani 1 1 d . . . . .
H3A H 0.353128 0.060138 0.440789 0.030 Uiso 1 1 calc R U . . .
H3B H 0.442422 0.083693 0.464203 0.030 Uiso 1 1 calc R U . . .
C4 C 0.45348(8) 0.02390(10) 0.39605(5) 0.0200(2) Uani 1 1 d . . . . .
C5 C 0.39070(9) -0.05327(11) 0.37071(5) 0.0262(3) Uani 1 1 d . . . . .
C6 C 0.52290(10) -0.04924(12) 0.41779(5) 0.0279(3) Uani 1 1 d . . . . .
C7 C 0.40462(8) 0.17370(13) 0.27767(5) 0.0239(3) Uani 1 1 d . . . . .
H7A H 0.417037 0.097529 0.287381 0.036 Uiso 1 1 calc R U . . .
H7B H 0.395319 0.175397 0.244162 0.036 Uiso 1 1 calc R U . . .
H7C H 0.354186 0.199911 0.293603 0.036 Uiso 1 1 calc R U . . .
C8 C 0.45478(9) 0.35937(12) 0.27194(4) 0.0228(3) Uani 1 1 d . . . . .
H8A H 0.402091 0.384039 0.285960 0.034 Uiso 1 1 calc R U . . .
H8B H 0.448490 0.356607 0.238239 0.034 Uiso 1 1 calc R U . . .
H8C H 0.499550 0.411522 0.280019 0.034 Uiso 1 1 calc R U . . .
C9 C 0.55143(7) 0.20283(11) 0.26529(4) 0.0167(2) Uani 1 1 d . . . . .
H9A H 0.554761 0.235728 0.233958 0.020 Uiso 1 1 calc R U . . .
H9B H 0.546097 0.121378 0.261834 0.020 Uiso 1 1 calc R U . . .
C10 C 0.63281(7) 0.23004(10) 0.29240(4) 0.0143(2) Uani 1 1 d . . . . .
C11 C 0.68376(8) 0.32492(11) 0.27005(5) 0.0207(2) Uani 1 1 d . . . . .
C12 C 0.68735(8) 0.12341(11) 0.29330(4) 0.0181(2) Uani 1 1 d . . . . .
C13 C 0.65806(8) 0.29611(12) 0.43152(4) 0.0209(3) Uani 1 1 d . . . . .
H13 H 0.679114 0.339164 0.404322 0.025 Uiso 1 1 calc R U . . .
C14 C 0.65696(9) 0.37262(13) 0.47366(5) 0.0270(3) Uani 1 1 d . . . . .
C15 C 0.71617(9) 0.19676(13) 0.43933(5) 0.0271(3) Uani 1 1 d . . . . .
C16 C 0.46993(8) 0.49289(10) 0.38858(4) 0.0172(2) Uani 1 1 d . . . . .
H16 H 0.480393 0.483733 0.422473 0.021 Uiso 1 1 calc R U . . .
C17 C 0.54228(9) 0.56006(11) 0.36787(5) 0.0228(3) Uani 1 1 d . . . . .
C18 C 0.38639(9) 0.55422(11) 0.38224(5) 0.0227(3) Uani 1 1 d . . . . .

loop_
_atom_site_aniso_label
_atom_site_aniso_U_11
_atom_site_aniso_U_22
_atom_site_aniso_U_33
_atom_site_aniso_U_23
_atom_site_aniso_U_13
_atom_site_aniso_U_12
Ti1 0.01148(10) 0.01134(10) 0.01363(10) -0.00051(7) -0.00002(7) 0.00043(7)
F1 0.0244(4) 0.0255(4) 0.0460(5) -0.0017(4) -0.0045(4) -0.0062(3)
F2 0.0363(5) 0.0206(4) 0.0556(6) 0.0049(4) 0.0100(4) -0.0108(4)
F3 0.0339(5) 0.0302(5) 0.0484(6) -0.0190(4) 0.0056(4) -0.0038(4)
F4 0.0513(6) 0.0248(5) 0.0469(6) 0.0176(4) 0.0019(5) -0.0006(4)
F5 0.0383(5) 0.0298(5) 0.0477(6) 0.0030(4) 0.0051(4) 0.0160(4)
F6 0.0409(5) 0.0283(5) 0.0463(5) 0.0068(4) -0.0160(4) -0.0007(4)
F7 0.0299(4) 0.0373(5) 0.0255(4) 0.0064(4) 0.0130(3) 0.0025(4)
F8 0.0225(4) 0.0363(5) 0.0417(5) 0.0092(4) -0.0071(4) -0.0139(4)
F9 0.0277(4) 0.0205(4) 0.0357(5) 0.0074(3) 0.0049(3) 0.0009(3)
F10 0.0232(4) 0.0178(4) 0.0305(4) 0.0035(3) 0.0054(3) 0.0044(3)
F11 0.0283(4) 0.0304(4) 0.0201(4) -0.0058(3) 0.0029(3) 0.0109(3)
F12 0.0139(4) 0.0335(4) 0.0286(4) 0.0000(3) -0.0033(3) 0.0064(3)
F13 0.0530(6) 0.0452(6) 0.0191(4) -0.0076(4) 0.0004(4) -0.0033(5)
F14 0.0440(5) 0.0311(5) 0.0355(5) -0.0099(4) -0.0161(4) 0.0088(4)
F15 0.0333(5) 0.0422(5) 0.0419(5) -0.0111(4) -0.0201(4) -0.0019(4)
F16 0.0461(5) 0.0408(5) 0.0227(4) 0.0042(4) -0.0082(4) 0.0139(4)
F17 0.0343(5) 0.0357(5) 0.0262(4) -0.0068(4) -0.0079(4) 0.0131(4)
F18 0.0190(4) 0.0626(7) 0.0400(5) -0.0086(5) -0.0075(4) 0.0077(4)
F19 0.0395(5) 0.0326(5) 0.0293(4) 0.0154(4) -0.0015(4) -0.0059(4)
F20 0.0217(4) 0.0243(4) 0.0349(4) 0.0037(3) 0.0033(3) -0.0031(3)
F21 0.0406(5) 0.0192(4) 0.0477(5) -0.0062(4) -0.0041(4) -0.0088(4)
F22 0.0351(5) 0.0434(5) 0.0246(4) -0.0031(4) -0.0081(4) 0.0192(4)
F23 0.0244(4) 0.0242(4) 0.0349(4) -0.0007(3) 0.0048(3) 0.0060(3)
F24 0.0423(5) 0.0155(4) 0.0382(5) -0.0009(3) 0.0058(4) 0.0081(3)
O1 0.0170(4) 0.0130(4) 0.0205(4) 0.0000(3) 0.0027(3) -0.0008(3)
O2 0.0133(4) 0.0180(4) 0.0130(4) -0.0018(3) -0.0001(3) 0.0003(3)
O3 0.0167(4) 0.0225(4) 0.0154(4) -0.0015(3) -0.0027(3) 0.0000(3)
O4 0.0172(4) 0.0121(4) 0.0185(4) -0.0016(3) -0.0001(3) 0.0014(3)
N1 0.0214(5) 0.0148(5) 0.0217(5) -0.0007(4) 0.0059(4) -0.0003(4)
N2 0.0121(5) 0.0196(5) 0.0168(5) -0.0028(4) -0.0015(4) 0.0017(4)
C1 0.0323(7) 0.0218(6) 0.0218(6) -0.0023(5) 0.0111(5) -0.0011(5)
C2 0.0168(6) 0.0225(6) 0.0347(7) -0.0007(5) 0.0059(5) -0.0011(5)
C3 0.0331(7) 0.0158(6) 0.0262(6) 0.0021(5) 0.0103(6) -0.0014(5)
C4 0.0224(6) 0.0120(5) 0.0256(6) 0.0016(5) 0.0036(5) -0.0013(4)
C5 0.0250(7) 0.0166(6) 0.0371(8) -0.0025(5) 0.0054(6) -0.0041(5)
C6 0.0342(8) 0.0167(6) 0.0327(7) 0.0052(5) 0.0011(6) 0.0015(5)
C7 0.0140(6) 0.0359(7) 0.0218(6) -0.0068(5) -0.0024(5) -0.0026(5)
C8 0.0257(6) 0.0257(6) 0.0171(6) 0.0009(5) -0.0029(5) 0.0101(5)
C9 0.0134(5) 0.0213(6) 0.0154(5) -0.0039(4) -0.0009(4) 0.0021(4)
C10 0.0120(5) 0.0166(5) 0.0142(5) -0.0005(4) 0.0008(4) 0.0008(4)
C11 0.0164(6) 0.0230(6) 0.0228(6) 0.0033(5) 0.0016(5) -0.0001(5)
C12 0.0149(5) 0.0205(6) 0.0190(5) -0.0011(5) 0.0016(4) 0.0031(4)
C13 0.0181(6) 0.0272(7) 0.0173(5) -0.0008(5) -0.0051(5) 0.0007(5)
C14 0.0276(7) 0.0300(7) 0.0234(6) -0.0034(6) -0.0095(5) 0.0007(6)
C15 0.0232(7) 0.0366(8) 0.0214(6) -0.0022(6) -0.0061(5) 0.0065(6)
C16 0.0210(6) 0.0139(5) 0.0168(5) -0.0010(4) -0.0011(4) 0.0016(4)
C17 0.0268(7) 0.0160(6) 0.0254(6) 0.0026(5) -0.0025(5) -0.0026(5)
C18 0.0278(7) 0.0175(6) 0.0229(6) -0.0016(5) -0.0004(5) 0.0070(5)

loop_
_atom_type_symbol
_atom_type_description
_atom_type_scat_dispersion_real
_atom_type_scat_dispersion_imag
_atom_type_scat_source
C C 0.0033 0.0016 'International Tables Vol C Tables 4.2.6.8 and 6.1.1.4'
H H 0.0000 0.0000 'International Tables Vol C Tables 4.2.6.8 and 6.1.1.4'
F F 0.0171 0.0103 'International Tables Vol C Tables 4.2.6.8 and 6.1.1.4'
N N 0.0061 0.0033 'International Tables Vol C Tables 4.2.6.8 and 6.1.1.4'
O O 0.0106 0.0060 'International Tables Vol C Tables 4.2.6.8 and 6.1.1.4'
Ti Ti 0.2776 0.4457 'International Tables Vol C Tables 4.2.6.8 and 6.1.1.4'

loop_
_exptl_crystal_face_index_h
_exptl_crystal_face_index_k
_exptl_crystal_face_index_l
_exptl_crystal_face_perp_dist
1 2 -2 0.1417
-2 2 -1 0.1847
1 1 1 0.1167
2 0 -1 0.1155
1 -1 -2 0.1481
-2 0 1 0.1689
-1 1 2 0.1593
1 1 2 0.1173
2 1 1 0.1173
-2 -1 -2 0.1274
0 0 -1 0.1224
0 0 1 0.1181
2 0 1 0.1118
-13 2 -33 0.1391
0 -1 2 0.1580
1 -1 2 0.1615
22 0 -5 0.1005
-20 -5 15 0.1316
-2 -2 1 0.1539
2 -2 -1 0.1649
-1 -2 -2 0.1551
-2 -1 0 0.1304
0 -1 -2 0.1373
0 -6 -38 0.1185
-19 -6 -19 0.1182

loop_
_geom_angle_atom_site_label_1
_geom_angle_atom_site_label_2
_geom_angle_atom_site_label_3
_geom_angle
_geom_angle_site_symmetry_1
_geom_angle_site_symmetry_3
_geom_angle_publ_flag
O1 Ti1 N1 73.27(4) . . ?
O1 Ti1 N2 82.35(4) . . ?
O2 Ti1 O1 101.75(4) . . ?
O2 Ti1 N1 166.95(4) . . ?
O2 Ti1 N2 74.30(4) . . ?
O3 Ti1 O1 105.74(4) . . ?
O3 Ti1 O2 85.77(4) . . ?
O3 Ti1 O4 98.70(4) . . ?
O3 Ti1 N1 84.10(4) . . ?
O3 Ti1 N2 159.74(4) . . ?
O4 Ti1 O1 143.50(4) . . ?
O4 Ti1 O2 106.78(4) . . ?
O4 Ti1 N1 82.91(4) . . ?
O4 Ti1 N2 83.93(4) . . ?
N1 Ti1 N2 116.15(4) . . ?
C4 O1 Ti1 129.33(8) . . ?
C10 O2 Ti1 129.07(7) . . ?
C13 O3 Ti1 134.57(8) . . ?
C16 O4 Ti1 142.27(8) . . ?
C1 N1 Ti1 113.96(8) . . ?
C1 N1 C2 107.87(11) . . ?
C1 N1 C3 107.84(10) . . ?
C2 N1 Ti1 108.90(8) . . ?
C3 N1 Ti1 107.85(8) . . ?
C3 N1 C2 110.41(11) . . ?
C7 N2 Ti1 114.60(8) . . ?
C7 N2 C8 106.41(10) . . ?
C7 N2 C9 107.46(10) . . ?
C8 N2 Ti1 112.50(7) . . ?
C9 N2 Ti1 105.30(7) . . ?
C9 N2 C8 110.49(10) . . ?
N1 C1 H1A 109.5 . . ?
N1 C1 H1B 109.5 . . ?
N1 C1 H1C 109.5 . . ?
H1A C1 H1B 109.5 . . ?
H1A C1 H1C 109.5 . . ?
H1B C1 H1C 109.5 . . ?
N1 C2 H2A 109.5 . . ?
N1 C2 H2B 109.5 . . ?
N1 C2 H2C 109.5 . . ?
H2A C2 H2B 109.5 . . ?
H2A C2 H2C 109.5 . . ?
H2B C2 H2C 109.5 . . ?
N1 C3 H3A 109.7 . . ?
N1 C3 H3B 109.7 . . ?
N1 C3 C4 109.93(10) . . ?
H3A C3 H3B 108.2 . . ?
C4 C3 H3A 109.7 . . ?
C4 C3 H3B 109.7 . . ?
O1 C4 C3 110.51(10) . . ?
O1 C4 C5 109.03(11) . . ?
O1 C4 C6 108.97(11) . . ?
C5 C4 C3 111.36(11) . . ?
C6 C4 C3 108.66(11) . . ?
C6 C4 C5 108.24(11) . . ?
F1 C5 C4 111.29(11) . . ?
F2 C5 F1 106.64(12) . . ?
F2 C5 C4 111.90(12) . . ?
F3 C5 F1 107.03(12) . . ?
F3 C5 F2 107.87(11) . . ?
F3 C5 C4 111.83(11) . . ?
F4 C6 C4 111.73(12) . . ?
F5 C6 F4 107.78(12) . . ?
F5 C6 F6 107.55(13) . . ?
F5 C6 C4 112.79(12) . . ?
F6 C6 F4 106.38(12) . . ?
F6 C6 C4 110.32(11) . . ?
N2 C7 H7A 109.5 . . ?
N2 C7 H7B 109.5 . . ?
N2 C7 H7C 109.5 . . ?
H7A C7 H7B 109.5 . . ?
H7A C7 H7C 109.5 . . ?
H7B C7 H7C 109.5 . . ?
N2 C8 H8A 109.5 . . ?
N2 C8 H8B 109.5 . . ?
N2 C8 H8C 109.5 . . ?
H8A C8 H8B 109.5 . . ?
H8A C8 H8C 109.5 . . ?
H8B C8 H8C 109.5 . . ?
N2 C9 H9A 109.4 . . ?
N2 C9 H9B 109.4 . . ?
N2 C9 C10 111.16(9) . . ?
H9A C9 H9B 108.0 . . ?
C10 C9 H9A 109.4 . . ?
C10 C9 H9B 109.4 . . ?
O2 C10 C9 110.74(9) . . ?
O2 C10 C11 108.14(10) . . ?
O2 C10 C12 108.60(10) . . ?
C11 C10 C9 112.71(10) . . ?
C11 C10 C12 108.90(10) . . ?
C12 C10 C9 107.66(10) . . ?
F7 C11 C10 111.67(11) . . ?
F8 C11 F7 107.51(11) . . ?
F8 C11 F9 107.09(11) . . ?
F8 C11 C10 112.35(10) . . ?
F9 C11 F7 106.68(11) . . ?
F9 C11 C10 111.24(10) . . ?
F10 C12 F11 107.33(10) . . ?
F10 C12 F12 107.49(10) . . ?
F10 C12 C10 109.99(10) . . ?
F11 C12 C10 111.55(10) . . ?
F12 C12 F11 107.28(10) . . ?
F12 C12 C10 112.94(10) . . ?
O3 C13 H13 108.5 . . ?
O3 C13 C14 108.16(11) . . ?
O3 C13 C15 111.86(12) . . ?
C14 C13 H13 108.5 . . ?
C14 C13 C15 111.16(11) . . ?
C15 C13 H13 108.5 . . ?
F13 C14 F14 106.44(12) . . ?
F13 C14 F15 107.42(12) . . ?
F13 C14 C13 112.80(12) . . ?
F14 C14 C13 110.79(11) . . ?
F15 C14 F14 106.82(12) . . ?
F15 C14 C13 112.21(12) . . ?
F16 C15 F18 107.18(11) . . ?
F16 C15 C13 112.91(12) . . ?
F17 C15 F16 107.60(13) . . ?
F17 C15 F18 107.46(12) . . ?
F17 C15 C13 111.41(11) . . ?
F18 C15 C13 110.03(13) . . ?
O4 C16 H16 108.4 . . ?
O4 C16 C17 111.91(10) . . ?
O4 C16 C18 109.02(10) . . ?
C17 C16 H16 108.4 . . ?
C17 C16 C18 110.74(11) . . ?
C18 C16 H16 108.4 . . ?
F19 C17 C16 112.25(11) . . ?
F20 C17 F19 106.93(11) . . ?
F20 C17 C16 110.46(11) . . ?
F21 C17 F19 107.62(11) . . ?
F21 C17 F20 107.79(11) . . ?
F21 C17 C16 111.55(11) . . ?
F22 C18 F23 107.04(12) . . ?
F22 C18 F24 107.57(11) . . ?
F22 C18 C16 112.66(11) . . ?
F23 C18 C16 110.07(11) . . ?
F24 C18 F23 107.04(11) . . ?
F24 C18 C16 112.17(12) . . ?

loop_
_geom_bond_atom_site_label_1
_geom_bond_atom_site_label_2
_geom_bond_distance
_geom_bond_site_symmetry_2
_geom_bond_publ_flag
Ti1 O1 1.8900(9) . ?
Ti1 O2 1.8814(9) . ?
Ti1 O3 1.8486(9) . ?
Ti1 O4 1.8679(9) . ?
Ti1 N1 2.3567(11) . ?
Ti1 N2 2.3853(11) . ?
F1 C5 1.3359(18) . ?
F2 C5 1.3354(17) . ?
F3 C5 1.3335(17) . ?
F4 C6 1.3421(17) . ?
F5 C6 1.3246(18) . ?
F6 C6 1.3346(18) . ?
F7 C11 1.3460(15) . ?
F8 C11 1.3261(16) . ?
F9 C11 1.3373(16) . ?
F10 C12 1.3311(15) . ?
F11 C12 1.3437(14) . ?
F12 C12 1.3320(15) . ?
F13 C14 1.3300(18) . ?
F14 C14 1.3386(18) . ?
F15 C14 1.3381(17) . ?
F16 C15 1.3390(17) . ?
F17 C15 1.3261(17) . ?
F18 C15 1.3411(18) . ?
F19 C17 1.3422(16) . ?
F20 C17 1.3335(16) . ?
F21 C17 1.3285(16) . ?
F22 C18 1.3318(16) . ?
F23 C18 1.3421(17) . ?
F24 C18 1.3324(16) . ?
O1 C4 1.3797(15) . ?
O2 C10 1.3778(14) . ?
O3 C13 1.3835(15) . ?
O4 C16 1.3779(14) . ?
N1 C1 1.4829(17) . ?
N1 C2 1.4858(18) . ?
N1 C3 1.4843(17) . ?
N2 C7 1.4861(16) . ?
N2 C8 1.4881(17) . ?
N2 C9 1.4873(15) . ?
C1 H1A 0.9800 . ?
C1 H1B 0.9800 . ?
C1 H1C 0.9800 . ?
C2 H2A 0.9800 . ?
C2 H2B 0.9800 . ?
C2 H2C 0.9800 . ?
C3 H3A 0.9900 . ?
C3 H3B 0.9900 . ?
C3 C4 1.5539(18) . ?
C4 C5 1.5512(19) . ?
C4 C6 1.5492(19) . ?
C7 H7A 0.9800 . ?
C7 H7B 0.9800 . ?
C7 H7C 0.9800 . ?
C8 H8A 0.9800 . ?
C8 H8B 0.9800 . ?
C8 H8C 0.9800 . ?
C9 H9A 0.9900 . ?
C9 H9B 0.9900 . ?
C9 C10 1.5525(16) . ?
C10 C11 1.5446(17) . ?
C10 C12 1.5522(17) . ?
C13 H13 1.0000 . ?
C13 C14 1.5279(19) . ?
C13 C15 1.531(2) . ?
C16 H16 1.0000 . ?
C16 C17 1.5322(18) . ?
C16 C18 1.5359(18) . ?

loop_
_geom_torsion_atom_site_label_1
_geom_torsion_atom_site_label_2
_geom_torsion_atom_site_label_3
_geom_torsion_atom_site_label_4
_geom_torsion
_geom_torsion_site_symmetry_1
_geom_torsion_site_symmetry_2
_geom_torsion_site_symmetry_3
_geom_torsion_site_symmetry_4
_geom_torsion_publ_flag
Ti1 O1 C4 C3 15.44(16) . . . . ?
Ti1 O1 C4 C5 138.15(9) . . . . ?
Ti1 O1 C4 C6 -103.90(11) . . . . ?
Ti1 O2 C10 C9 11.15(14) . . . . ?
Ti1 O2 C10 C11 135.10(9) . . . . ?
Ti1 O2 C10 C12 -106.87(10) . . . . ?
Ti1 O3 C13 C14 136.85(10) . . . . ?
Ti1 O3 C13 C15 -100.40(13) . . . . ?
Ti1 O4 C16 C17 77.04(15) . . . . ?
Ti1 O4 C16 C18 -160.11(10) . . . . ?
Ti1 N1 C3 C4 -26.38(13) . . . . ?
Ti1 N2 C9 C10 -28.57(11) . . . . ?
O1 Ti1 O2 C10 56.56(10) . . . . ?
O1 Ti1 O3 C13 115.08(12) . . . . ?
O1 Ti1 O4 C16 145.36(12) . . . . ?
O1 C4 C5 F1 -57.22(14) . . . . ?
O1 C4 C5 F2 -176.42(11) . . . . ?
O1 C4 C5 F3 62.44(15) . . . . ?
O1 C4 C6 F4 -174.33(11) . . . . ?
O1 C4 C6 F5 -52.74(15) . . . . ?
O1 C4 C6 F6 67.55(14) . . . . ?
O2 Ti1 O1 C4 143.33(10) . . . . ?
O2 Ti1 O3 C13 14.05(12) . . . . ?
O2 Ti1 O4 C16 -74.72(13) . . . . ?
O2 C10 C11 F7 175.26(10) . . . . ?
O2 C10 C11 F8 54.36(14) . . . . ?
O2 C10 C11 F9 -65.68(13) . . . . ?
O2 C10 C12 F10 55.65(13) . . . . ?
O2 C10 C12 F11 174.63(10) . . . . ?
O2 C10 C12 F12 -64.43(13) . . . . ?
O3 Ti1 O1 C4 54.46(11) . . . . ?
O3 Ti1 O2 C10 161.77(10) . . . . ?
O3 Ti1 O4 C16 13.45(14) . . . . ?
O3 C13 C14 F13 52.77(15) . . . . ?
O3 C13 C14 F14 -66.44(15) . . . . ?
O3 C13 C14 F15 174.26(11) . . . . ?
O3 C13 C15 F16 -73.35(15) . . . . ?
O3 C13 C15 F17 47.87(16) . . . . ?
O3 C13 C15 F18 166.96(11) . . . . ?
O4 Ti1 O1 C4 -75.70(12) . . . . ?
O4 Ti1 O2 C10 -100.41(10) . . . . ?
O4 Ti1 O3 C13 -92.31(12) . . . . ?
O4 C16 C17 F19 72.71(14) . . . . ?
O4 C16 C17 F20 -46.54(14) . . . . ?
O4 C16 C17 F21 -166.41(10) . . . . ?
O4 C16 C18 F22 -47.02(15) . . . . ?
O4 C16 C18 F23 72.36(13) . . . . ?
O4 C16 C18 F24 -168.58(10) . . . . ?
N1 Ti1 O1 C4 -24.22(10) . . . . ?
N1 Ti1 O2 C10 122.67(17) . . . . ?
N1 Ti1 O3 C13 -174.19(12) . . . . ?
N1 Ti1 O4 C16 96.33(13) . . . . ?
N1 C3 C4 O1 12.24(16) . . . . ?
N1 C3 C4 C5 -109.11(13) . . . . ?
N1 C3 C4 C6 131.76(12) . . . . ?
N2 Ti1 O1 C4 -144.54(11) . . . . ?
N2 Ti1 O2 C10 -21.92(9) . . . . ?
N2 Ti1 O3 C13 3.7(2) . . . . ?
N2 Ti1 O4 C16 -146.29(13) . . . . ?
N2 C9 C10 O2 16.59(14) . . . . ?
N2 C9 C10 C11 -104.70(12) . . . . ?
N2 C9 C10 C12 135.17(10) . . . . ?
C1 N1 C3 C4 -149.87(12) . . . . ?
C2 N1 C3 C4 92.50(13) . . . . ?
C3 C4 C5 F1 64.99(15) . . . . ?
C3 C4 C5 F2 -54.22(15) . . . . ?
C3 C4 C5 F3 -175.36(12) . . . . ?
C3 C4 C6 F4 65.19(15) . . . . ?
C3 C4 C6 F5 -173.22(11) . . . . ?
C3 C4 C6 F6 -52.93(15) . . . . ?
C5 C4 C6 F4 -55.88(15) . . . . ?
C5 C4 C6 F5 65.71(15) . . . . ?
C5 C4 C6 F6 -174.00(12) . . . . ?
C6 C4 C5 F1 -175.63(11) . . . . ?
C6 C4 C5 F2 65.16(15) . . . . ?
C6 C4 C5 F3 -55.98(15) . . . . ?
C7 N2 C9 C10 -151.14(11) . . . . ?
C8 N2 C9 C10 93.15(12) . . . . ?
C9 C10 C11 F7 -61.98(13) . . . . ?
C9 C10 C11 F8 177.12(10) . . . . ?
C9 C10 C11 F9 57.08(14) . . . . ?
C9 C10 C12 F10 -64.30(12) . . . . ?
C9 C10 C12 F11 54.68(13) . . . . ?
C9 C10 C12 F12 175.62(10) . . . . ?
C11 C10 C12 F10 173.20(10) . . . . ?
C11 C10 C12 F11 -67.82(13) . . . . ?
C11 C10 C12 F12 53.11(13) . . . . ?
C12 C10 C11 F7 57.42(13) . . . . ?
C12 C10 C11 F8 -63.47(14) . . . . ?
C12 C10 C11 F9 176.48(10) . . . . ?
C14 C13 C15 F16 47.68(17) . . . . ?
C14 C13 C15 F17 168.91(12) . . . . ?
C14 C13 C15 F18 -72.01(15) . . . . ?
C15 C13 C14 F13 -70.41(15) . . . . ?
C15 C13 C14 F14 170.38(12) . . . . ?
C15 C13 C14 F15 51.08(17) . . . . ?
C17 C16 C18 F22 76.52(14) . . . . ?
C17 C16 C18 F23 -164.10(11) . . . . ?
C17 C16 C18 F24 -45.04(15) . . . . ?
C18 C16 C17 F19 -49.15(15) . . . . ?
C18 C16 C17 F20 -168.40(10) . . . . ?
C18 C16 C17 F21 71.73(14) . . . . ?

loop_
_exptl_oxdiff_crystal_face_indexfrac_h
_exptl_oxdiff_crystal_face_indexfrac_k
_exptl_oxdiff_crystal_face_indexfrac_l
_exptl_oxdiff_crystal_face_x
_exptl_oxdiff_crystal_face_y
_exptl_oxdiff_crystal_face_z
0.9991 1.9995 -1.9970 -0.0205 -0.1144 0.0688
-1.9988 1.9993 -1.0004 -0.0266 -0.1318 -0.0654
0.9988 0.9995 1.0015 0.0420 -0.0484 0.0440
1.9986 0.0002 -0.9976 -0.0038 0.0107 0.0914
0.9999 -0.9993 -1.9991 -0.0458 0.0591 0.0475
-1.9986 -0.0002 0.9976 0.0038 -0.0107 -0.0914
-0.9999 0.9993 1.9991 0.0458 -0.0591 -0.0475
0.9986 0.9994 2.0012 0.0656 -0.0457 0.0381
1.9980 0.9995 1.0025 0.0519 -0.0417 0.0867
-1.9978 -0.9994 -2.0023 -0.0755 0.0389 -0.0808
0.0002 0.0001 -0.9997 -0.0236 -0.0027 0.0059
-0.0002 -0.0001 0.9997 0.0236 0.0027 -0.0059
1.9983 -0.0001 1.0018 0.0435 0.0162 0.0796
-13.1768 1.5067 -32.8541 -0.8947 -0.2650 -0.3597
-0.0001 -0.9999 1.9988 0.0388 0.0633 -0.0189
0.9991 -0.9998 1.9998 0.0488 0.0700 0.0239
22.3289 -0.3665 -4.9532 0.1007 0.1578 0.9823
-19.8970 -4.9471 14.8876 0.1135 0.1929 -0.9746
-1.9981 -1.9994 0.9962 -0.0131 0.1049 -0.1056
1.9992 -1.9990 -0.9990 -0.0207 0.1263 0.0772
-0.9983 -1.9990 -2.0019 -0.0741 0.1035 -0.0452
-1.9982 -0.9997 -0.0028 -0.0283 0.0444 -0.0926
0.0006 -0.9993 -2.0002 -0.0557 0.0524 0.0047
0.1056 -5.7426 -38.3743 -0.9549 0.2286 0.1897
-18.5499 -5.7393 -18.5150 -0.6698 0.1570 -0.7258
